data_1554994
loop_
_publ_author_name
'Chen, Jing'
'Li, Jianjun'
'Wang, Jiazhe'
'Li, Hao'
'Wang, Wei'
'Guo, Yuewei'

_publ_section_title
;
 Phosphine-Catalyzed Aza-MBH Reactions of Vinylpyridines: Efficient and
 Rapid Access to 2,3,5-Triarylsubstituted 3-Pyrrolines.
;
_journal_issue 9
_journal_name_full 'Organic letters'
_journal_page_first 2214
_journal_page_last 2217
_journal_paper_doi 10.1021/acs.orglett.5b00811
_journal_volume 17
_journal_year 2015
_chemical_formula_sum 'C28 H23 N3 O4 S'
_chemical_formula_weight 497.55
_chemical_name_common CG0201
_space_group_IT_number 14
_space_group_name_Hall '-P 2yn'
_space_group_name_H-M_alt 'P 1 21/n 1'
_symmetry_cell_setting monoclinic
_symmetry_space_group_name_H-M 'P 1 21/n 1'
_atom_sites_solution_hydrogens geom
_atom_sites_solution_primary direct
_atom_sites_solution_secondary difmap
_audit_creation_method SHELXL-97
_cell_angle_alpha 90.00
_cell_angle_beta 94.4930(10)
_cell_angle_gamma 90.00
_cell_formula_units_Z 4
_cell_length_a 12.8623(2)
_cell_length_b 11.3355(2)
_cell_length_c 16.9579(3)
_cell_measurement_temperature 296(2)
_cell_volume 2464.87(7)
_computing_cell_refinement 'Bruker SAINT'
_computing_data_collection 'Bruker APEX2'
_computing_data_reduction 'Bruker SAINT'
_computing_molecular_graphics 'Bruker SHELXTL'
_computing_publication_material 'Bruker SHELXTL'
_computing_structure_refinement 'SHELXL-97 (Sheldrick, 2008)'
_computing_structure_solution 'SHELXS-97 (Sheldrick, 2008)'
_diffrn_ambient_temperature 296(2)
_diffrn_measured_fraction_theta_full 1.000
_diffrn_measured_fraction_theta_max 1.000
_diffrn_measurement_device_type 'Bruker APEX-II CCD'
_diffrn_measurement_method 'phi and omega scans'
_diffrn_radiation_monochromator graphite
_diffrn_radiation_source 'fine-focus sealed tube'
_diffrn_radiation_type MoK\a
_diffrn_radiation_wavelength 0.71073
_diffrn_reflns_av_R_equivalents 0.0212
_diffrn_reflns_av_sigmaI/netI 0.0179
_diffrn_reflns_limit_h_max 15
_diffrn_reflns_limit_h_min -15
_diffrn_reflns_limit_k_max 13
_diffrn_reflns_limit_k_min -5
_diffrn_reflns_limit_l_max 20
_diffrn_reflns_limit_l_min -20
_diffrn_reflns_number 18095
_diffrn_reflns_theta_full 25.36
_diffrn_reflns_theta_max 25.36
_diffrn_reflns_theta_min 1.92
_exptl_absorpt_coefficient_mu 0.172
_exptl_absorpt_correction_T_max 0.9893
_exptl_absorpt_correction_T_min 0.9684
_exptl_absorpt_correction_type multi-scan
_exptl_absorpt_process_details sadabs
_exptl_crystal_colour colorless
_exptl_crystal_density_diffrn 1.341
_exptl_crystal_density_method 'not measured'
_exptl_crystal_description block
_exptl_crystal_F_000 1040
_exptl_crystal_size_max 0.15
_exptl_crystal_size_mid 0.10
_exptl_crystal_size_min 0.10
_refine_diff_density_max 0.355
_refine_diff_density_min -0.410
_refine_diff_density_rms 0.040
_refine_ls_extinction_coef 0.0030(3)
_refine_ls_extinction_expression Fc^*^=kFc[1+0.001xFc^2^\l^3^/sin(2\q)]^-1/4^
_refine_ls_extinction_method SHELXL
_refine_ls_goodness_of_fit_ref 0.998
_refine_ls_hydrogen_treatment mixed
_refine_ls_matrix_type full
_refine_ls_number_parameters 327
_refine_ls_number_reflns 4526
_refine_ls_number_restraints 0
_refine_ls_restrained_S_all 0.998
_refine_ls_R_factor_all 0.0355
_refine_ls_R_factor_gt 0.0306
_refine_ls_shift/su_max 0.001
_refine_ls_shift/su_mean 0.000
_refine_ls_structure_factor_coef Fsqd
_refine_ls_weighting_details 'calc w=1/[\s^2^(Fo^2^)+(0.0309P)^2^+1.5972P] where P=(Fo^2^+2Fc^2^)/3'
_refine_ls_weighting_scheme calc
_refine_ls_wR_factor_gt 0.0738
_refine_ls_wR_factor_ref 0.0771
_reflns_number_gt 4018
_reflns_number_total 4526
_reflns_threshold_expression >2sigma(I)
_cod_data_source_file ol5b00811_si_002.cif
_cod_data_source_block mo_2015058.CIF
_cod_original_sg_symbol_H-M P21/n
_cod_database_code 1554994

loop_
_symmetry_equiv_pos_as_xyz
'x, y, z'
'-x+1/2, y+1/2, -z+1/2'
'-x, -y, -z'
'x-1/2, -y-1/2, z-1/2'

loop_
_atom_site_label
_atom_site_type_symbol
_atom_site_fract_x
_atom_site_fract_y
_atom_site_fract_z
_atom_site_U_iso_or_equiv
_atom_site_adp_type
_atom_site_occupancy
_atom_site_symmetry_multiplicity
_atom_site_calc_flag
_atom_site_refinement_flags
S1 S 0.69881(2) 0.54995(3) 0.098784(18) 0.01544(10) Uani 1 1 d .
O1 O 1.27046(9) -0.03146(9) 0.15539(8) 0.0374(3) Uani 1 1 d .
O2 O 0.75468(7) 0.62163(8) 0.04705(6) 0.0212(2) Uani 1 1 d .
O3 O 1.31398(8) 0.10223(10) 0.07269(7) 0.0334(3) Uani 1 1 d .
O4 O 0.62139(7) 0.60062(8) 0.14487(5) 0.0202(2) Uani 1 1 d .
N1 N 0.78605(8) 0.49139(10) 0.16267(6) 0.0156(2) Uani 1 1 d .
N2 N 1.25723(9) 0.06405(11) 0.12168(8) 0.0262(3) Uani 1 1 d .
N3 N 1.05791(9) 0.29955(11) 0.10912(7) 0.0228(3) Uani 1 1 d .
C1 C 0.49562(12) 0.13947(13) -0.08212(9) 0.0285(3) Uani 1 1 d .
H23 H 0.5259 0.0676 -0.0609 0.043 Uiso 1 1 calc R
H1 H 0.5071 0.1452 -0.1372 0.043 Uiso 1 1 calc R
H2 H 0.4220 0.1394 -0.0760 0.043 Uiso 1 1 calc R
C2 C 0.54551(11) 0.24312(12) -0.03847(8) 0.0211(3) Uani 1 1 d .
C3 C 0.63484(11) 0.29651(13) -0.06379(8) 0.0212(3) Uani 1 1 d .
H22 H 0.6637 0.2678 -0.1086 0.025 Uiso 1 1 calc R
C4 C 0.68148(10) 0.39144(12) -0.02351(8) 0.0191(3) Uani 1 1 d .
H21 H 0.7407 0.4265 -0.0412 0.023 Uiso 1 1 calc R
C5 C 0.63839(10) 0.43353(12) 0.04377(8) 0.0163(3) Uani 1 1 d .
C6 C 0.88863(10) 0.45459(12) 0.13438(8) 0.0164(3) Uani 1 1 d .
H6 H 0.8799 0.4345 0.0781 0.020 Uiso 1 1 calc R
C7 C 0.91197(10) 0.34450(12) 0.18277(8) 0.0164(3) Uani 1 1 d .
C8 C 1.00433(10) 0.27189(12) 0.17164(8) 0.0176(3) Uani 1 1 d .
C9 C 1.03141(11) 0.17672(13) 0.22168(9) 0.0234(3) Uani 1 1 d .
H4 H 0.9935 0.1608 0.2650 0.028 Uiso 1 1 calc R
C10 C 1.11488(11) 0.10697(13) 0.20594(9) 0.0250(3) Uani 1 1 d .
H3 H 1.1344 0.0426 0.2377 0.030 Uiso 1 1 calc R
C11 C 1.16858(11) 0.13611(12) 0.14122(9) 0.0219(3) Uani 1 1 d .
C12 C 0.74795(10) 0.40594(11) 0.22059(7) 0.0159(3) Uani 1 1 d .
H18 H 0.6871 0.3645 0.1956 0.019 Uiso 1 1 calc R
C13 C 0.83726(10) 0.32107(11) 0.23030(8) 0.0166(3) Uani 1 1 d .
H12 H 0.8401 0.2585 0.2659 0.020 Uiso 1 1 calc R
C14 C 1.13937(11) 0.23230(13) 0.09459(9) 0.0246(3) Uani 1 1 d .
H5 H 1.1775 0.2507 0.0519 0.030 Uiso 1 1 calc R
C15 C 0.96917(10) 0.55218(12) 0.14778(8) 0.0192(3) Uani 1 1 d .
C16 C 1.00226(11) 0.61435(13) 0.08379(9) 0.0258(3) Uani 1 1 d .
H11 H 0.9762 0.5952 0.0327 0.031 Uiso 1 1 calc R
C17 C 1.07415(13) 0.70499(14) 0.09610(12) 0.0364(4) Uani 1 1 d .
H10 H 1.0973 0.7451 0.0530 0.044 Uiso 1 1 calc R
C18 C 1.11160(12) 0.73625(14) 0.17170(12) 0.0395(4) Uani 1 1 d .
H9 H 1.1590 0.7979 0.1796 0.047 Uiso 1 1 calc R
C19 C 1.07808(12) 0.67510(14) 0.23548(11) 0.0336(4) Uani 1 1 d .
H8 H 1.1024 0.6964 0.2866 0.040 Uiso 1 1 calc R
C20 C 1.00837(11) 0.58216(13) 0.22371(9) 0.0246(3) Uani 1 1 d .
H7 H 0.9879 0.5398 0.2668 0.030 Uiso 1 1 calc R
C21 C 0.71840(10) 0.45982(12) 0.29772(8) 0.0174(3) Uani 1 1 d .
C22 C 0.64395(12) 0.40285(13) 0.33921(9) 0.0275(3) Uani 1 1 d .
H17 H 0.6113 0.3353 0.3183 0.033 Uiso 1 1 calc R
C23 C 0.61824(15) 0.44644(15) 0.41157(10) 0.0362(4) Uani 1 1 d .
H13 H 0.5682 0.4082 0.4390 0.043 Uiso 1 1 calc R
C24 C 0.66650(15) 0.54623(14) 0.44299(9) 0.0340(4) Uani 1 1 d .
H14 H 0.6491 0.5752 0.4916 0.041 Uiso 1 1 calc R
C25 C 0.74063(13) 0.60330(13) 0.40238(9) 0.0288(3) Uani 1 1 d .
H15 H 0.7734 0.6705 0.4237 0.035 Uiso 1 1 calc R
C26 C 0.76640(11) 0.56039(12) 0.32969(8) 0.0224(3) Uani 1 1 d .
H16 H 0.8161 0.5993 0.3023 0.027 Uiso 1 1 calc R
C27 C 0.54859(10) 0.38240(12) 0.06953(8) 0.0194(3) Uani 1 1 d .
H20 H 0.5195 0.4115 0.1141 0.023 Uiso 1 1 calc R
C28 C 0.50307(11) 0.28798(13) 0.02830(8) 0.0221(3) Uani 1 1 d .
H19 H 0.4431 0.2539 0.0455 0.026 Uiso 1 1 calc R

loop_
_atom_site_aniso_label
_atom_site_aniso_U_11
_atom_site_aniso_U_22
_atom_site_aniso_U_33
_atom_site_aniso_U_23
_atom_site_aniso_U_13
_atom_site_aniso_U_12
S1 0.01678(17) 0.01415(17) 0.01522(17) 0.00077(12) 0.00019(12) 0.00087(12)
O1 0.0316(6) 0.0179(6) 0.0648(8) 0.0087(5) 0.0180(6) 0.0047(5)
O2 0.0232(5) 0.0193(5) 0.0209(5) 0.0061(4) 0.0009(4) -0.0013(4)
O3 0.0275(6) 0.0298(6) 0.0454(7) 0.0024(5) 0.0187(5) -0.0002(5)
O4 0.0214(5) 0.0190(5) 0.0201(5) -0.0029(4) 0.0011(4) 0.0039(4)
N1 0.0151(5) 0.0167(6) 0.0151(5) 0.0025(4) 0.0017(4) -0.0009(4)
N2 0.0220(6) 0.0184(6) 0.0393(7) -0.0010(6) 0.0092(6) -0.0012(5)
N3 0.0238(6) 0.0215(6) 0.0239(6) 0.0041(5) 0.0070(5) 0.0015(5)
C1 0.0325(8) 0.0230(8) 0.0287(8) -0.0043(6) -0.0062(7) 0.0003(6)
C2 0.0230(7) 0.0186(7) 0.0204(7) -0.0003(6) -0.0070(6) 0.0041(6)
C3 0.0227(7) 0.0249(7) 0.0156(7) -0.0028(6) -0.0001(5) 0.0064(6)
C4 0.0176(6) 0.0231(7) 0.0165(7) 0.0015(6) 0.0006(5) 0.0025(6)
C5 0.0166(6) 0.0169(6) 0.0149(6) 0.0003(5) -0.0018(5) 0.0025(5)
C6 0.0162(6) 0.0174(7) 0.0160(6) 0.0017(5) 0.0024(5) 0.0012(5)
C7 0.0192(6) 0.0138(6) 0.0158(6) -0.0001(5) -0.0008(5) -0.0015(5)
C8 0.0186(7) 0.0156(7) 0.0187(7) -0.0001(5) 0.0014(5) -0.0025(5)
C9 0.0247(7) 0.0221(7) 0.0244(7) 0.0053(6) 0.0084(6) 0.0026(6)
C10 0.0259(7) 0.0188(7) 0.0308(8) 0.0063(6) 0.0058(6) 0.0030(6)
C11 0.0194(7) 0.0168(7) 0.0300(8) -0.0016(6) 0.0058(6) -0.0008(6)
C12 0.0178(6) 0.0143(6) 0.0155(6) 0.0012(5) 0.0007(5) -0.0026(5)
C13 0.0206(6) 0.0131(6) 0.0159(6) 0.0004(5) -0.0006(5) -0.0016(5)
C14 0.0250(7) 0.0231(7) 0.0270(8) 0.0027(6) 0.0101(6) -0.0006(6)
C15 0.0152(6) 0.0148(7) 0.0279(7) 0.0040(6) 0.0038(5) 0.0022(5)
C16 0.0260(7) 0.0194(7) 0.0336(8) 0.0057(6) 0.0125(6) 0.0043(6)
C17 0.0318(9) 0.0201(8) 0.0606(12) 0.0086(8) 0.0249(8) 0.0003(7)
C18 0.0213(8) 0.0194(8) 0.0791(14) -0.0026(8) 0.0112(8) -0.0055(6)
C19 0.0216(8) 0.0258(8) 0.0520(10) -0.0050(8) -0.0067(7) -0.0020(6)
C20 0.0199(7) 0.0211(7) 0.0322(8) 0.0041(6) -0.0022(6) -0.0008(6)
C21 0.0199(7) 0.0166(7) 0.0154(6) 0.0024(5) -0.0001(5) 0.0031(5)
C22 0.0363(8) 0.0223(8) 0.0251(8) -0.0022(6) 0.0094(7) -0.0047(7)
C23 0.0524(11) 0.0319(9) 0.0268(8) 0.0015(7) 0.0196(8) -0.0018(8)
C24 0.0581(11) 0.0277(8) 0.0170(7) -0.0018(6) 0.0077(7) 0.0108(8)
C25 0.0435(9) 0.0191(7) 0.0226(7) -0.0034(6) -0.0056(7) 0.0046(7)
C26 0.0266(7) 0.0184(7) 0.0217(7) 0.0010(6) -0.0018(6) 0.0003(6)
C27 0.0186(7) 0.0223(7) 0.0173(7) -0.0010(6) 0.0020(5) 0.0014(6)
C28 0.0190(7) 0.0237(7) 0.0232(7) 0.0024(6) -0.0006(6) -0.0022(6)

loop_
_atom_type_symbol
_atom_type_description
_atom_type_scat_dispersion_real
_atom_type_scat_dispersion_imag
_atom_type_scat_source
C C 0.0033 0.0016 'International Tables Vol C Tables 4.2.6.8 and 6.1.1.4'
H H 0.0000 0.0000 'International Tables Vol C Tables 4.2.6.8 and 6.1.1.4'
N N 0.0061 0.0033 'International Tables Vol C Tables 4.2.6.8 and 6.1.1.4'
O O 0.0106 0.0060 'International Tables Vol C Tables 4.2.6.8 and 6.1.1.4'
S S 0.1246 0.1234 'International Tables Vol C Tables 4.2.6.8 and 6.1.1.4'

loop_
_geom_angle_atom_site_label_1
_geom_angle_atom_site_label_2
_geom_angle_atom_site_label_3
_geom_angle
O2 S1 O4 120.71(6)
O2 S1 N1 106.55(6)
O4 S1 N1 105.73(6)
O2 S1 C5 108.84(6)
O4 S1 C5 107.01(6)
N1 S1 C5 107.32(6)
C12 N1 C6 111.94(10)
C12 N1 S1 117.13(8)
C6 N1 S1 118.42(8)
O3 N2 O1 123.87(13)
O3 N2 C11 118.19(12)
O1 N2 C11 117.95(12)
C14 N3 C8 118.05(12)
C2 C1 H23 109.5
C2 C1 H1 109.5
H23 C1 H1 109.5
C2 C1 H2 109.5
H23 C1 H2 109.5
H1 C1 H2 109.5
C28 C2 C3 118.47(13)
C28 C2 C1 120.42(13)
C3 C2 C1 121.11(13)
C4 C3 C2 121.34(13)
C4 C3 H22 119.3
C2 C3 H22 119.3
C3 C4 C5 119.06(13)
C3 C4 H21 120.5
C5 C4 H21 120.5
C27 C5 C4 120.52(12)
C27 C5 S1 119.21(10)
C4 C5 S1 120.25(10)
N1 C6 C7 101.46(10)
N1 C6 C15 110.88(11)
C7 C6 C15 114.56(11)
N1 C6 H6 109.9
C7 C6 H6 109.9
C15 C6 H6 109.9
C13 C7 C8 126.61(12)
C13 C7 C6 111.85(12)
C8 C7 C6 121.42(11)
N3 C8 C9 122.60(13)
N3 C8 C7 116.08(12)
C9 C8 C7 121.27(12)
C10 C9 C8 119.08(13)
C10 C9 H4 120.5
C8 C9 H4 120.5
C9 C10 C11 117.57(13)
C9 C10 H3 121.2
C11 C10 H3 121.2
C10 C11 C14 120.84(13)
C10 C11 N2 119.59(13)
C14 C11 N2 119.56(13)
N1 C12 C13 101.60(10)
N1 C12 C21 115.08(11)
C13 C12 C21 113.90(11)
N1 C12 H18 108.6
C13 C12 H18 108.6
C21 C12 H18 108.6
C7 C13 C12 112.95(12)
C7 C13 H12 123.5
C12 C13 H12 123.5
N3 C14 C11 121.84(13)
N3 C14 H5 119.1
C11 C14 H5 119.1
C20 C15 C16 119.31(13)
C20 C15 C6 120.71(12)
C16 C15 C6 119.97(13)
C17 C16 C15 120.00(16)
C17 C16 H11 120.0
C15 C16 H11 120.0
C18 C17 C16 120.67(15)
C18 C17 H10 119.7
C16 C17 H10 119.7
C17 C18 C19 119.39(15)
C17 C18 H9 120.3
C19 C18 H9 120.3
C18 C19 C20 120.39(16)
C18 C19 H8 119.8
C20 C19 H8 119.8
C15 C20 C19 120.21(15)
C15 C20 H7 119.9
C19 C20 H7 119.9
C26 C21 C22 119.15(13)
C26 C21 C12 122.25(12)
C22 C21 C12 118.53(12)
C23 C22 C21 120.24(14)
C23 C22 H17 119.9
C21 C22 H17 119.9
C24 C23 C22 120.23(15)
C24 C23 H13 119.9
C22 C23 H13 119.9
C23 C24 C25 120.00(14)
C23 C24 H14 120.0
C25 C24 H14 120.0
C24 C25 C26 120.05(14)
C24 C25 H15 120.0
C26 C25 H15 120.0
C21 C26 C25 120.33(14)
C21 C26 H16 119.8
C25 C26 H16 119.8
C28 C27 C5 119.48(13)
C28 C27 H20 120.3
C5 C27 H20 120.3
C27 C28 C2 121.12(13)
C27 C28 H19 119.4
C2 C28 H19 119.4

loop_
_geom_bond_atom_site_label_1
_geom_bond_atom_site_label_2
_geom_bond_distance
S1 O2 1.4300(10)
S1 O4 1.4332(10)
S1 N1 1.6379(11)
S1 C5 1.7613(14)
O1 N2 1.2299(17)
O3 N2 1.2270(16)
N1 C12 1.4895(16)
N1 C6 1.4980(16)
N2 C11 1.4616(18)
N3 C14 1.3342(19)
N3 C8 1.3461(17)
C1 C2 1.505(2)
C1 H23 0.9600
C1 H1 0.9600
C1 H2 0.9600
C2 C28 1.391(2)
C2 C3 1.396(2)
C3 C4 1.386(2)
C3 H22 0.9300
C4 C5 1.3913(19)
C4 H21 0.9300
C5 C27 1.3929(19)
C6 C7 1.5107(18)
C6 C15 1.5204(18)
C6 H6 0.9800
C7 C13 1.3285(19)
C7 C8 1.4695(19)
C8 C9 1.3996(19)
C9 C10 1.376(2)
C9 H4 0.9300
C10 C11 1.382(2)
C10 H3 0.9300
C11 C14 1.382(2)
C12 C13 1.4976(18)
C12 C21 1.5187(18)
C12 H18 0.9800
C13 H12 0.9300
C14 H5 0.9300
C15 C20 1.388(2)
C15 C16 1.388(2)
C16 C17 1.387(2)
C16 H11 0.9300
C17 C18 1.380(3)
C17 H10 0.9300
C18 C19 1.382(3)
C18 H9 0.9300
C19 C20 1.388(2)
C19 H8 0.9300
C20 H7 0.9300
C21 C26 1.386(2)
C21 C22 1.391(2)
C22 C23 1.387(2)
C22 H17 0.9300
C23 C24 1.377(2)
C23 H13 0.9300
C24 C25 1.380(2)
C24 H14 0.9300
C25 C26 1.389(2)
C25 H15 0.9300
C26 H16 0.9300
C27 C28 1.383(2)
C27 H20 0.9300
C28 H19 0.9300

loop_
_geom_torsion_atom_site_label_1
_geom_torsion_atom_site_label_2
_geom_torsion_atom_site_label_3
_geom_torsion_atom_site_label_4
_geom_torsion
O2 S1 N1 C12 -176.21(9)
O4 S1 N1 C12 54.21(10)
C5 S1 N1 C12 -59.75(10)
O2 S1 N1 C6 -37.22(11)
O4 S1 N1 C6 -166.80(9)
C5 S1 N1 C6 79.24(10)
C28 C2 C3 C4 0.5(2)
C1 C2 C3 C4 -179.56(13)
C2 C3 C4 C5 0.4(2)
C3 C4 C5 C27 -1.1(2)
C3 C4 C5 S1 177.29(10)
O2 S1 C5 C27 -153.64(10)
O4 S1 C5 C27 -21.68(12)
N1 S1 C5 C27 91.42(11)
O2 S1 C5 C4 27.92(12)
O4 S1 C5 C4 159.88(10)
N1 S1 C5 C4 -87.02(12)
C12 N1 C6 C7 -2.89(13)
S1 N1 C6 C7 -143.87(9)
C12 N1 C6 C15 -124.99(11)
S1 N1 C6 C15 94.03(12)
N1 C6 C7 C13 0.08(14)
C15 C6 C7 C13 119.59(13)
N1 C6 C7 C8 176.32(11)
C15 C6 C7 C8 -64.17(16)
C14 N3 C8 C9 0.5(2)
C14 N3 C8 C7 -176.83(12)
C13 C7 C8 N3 166.68(13)
C6 C7 C8 N3 -8.98(18)
C13 C7 C8 C9 -10.7(2)
C6 C7 C8 C9 173.61(13)
N3 C8 C9 C10 -1.2(2)
C7 C8 C9 C10 176.05(13)
C8 C9 C10 C11 0.7(2)
C9 C10 C11 C14 0.3(2)
C9 C10 C11 N2 -179.45(13)
O3 N2 C11 C10 -168.03(14)
O1 N2 C11 C10 12.0(2)
O3 N2 C11 C14 12.2(2)
O1 N2 C11 C14 -167.81(14)
C6 N1 C12 C13 4.29(13)
S1 N1 C12 C13 145.82(9)
C6 N1 C12 C21 127.85(11)
S1 N1 C12 C21 -90.62(12)
C8 C7 C13 C12 -173.24(12)
C6 C7 C13 C12 2.77(16)
N1 C12 C13 C7 -4.30(14)
C21 C12 C13 C7 -128.66(12)
C8 N3 C14 C11 0.6(2)
C10 C11 C14 N3 -1.0(2)
N2 C11 C14 N3 178.78(13)
N1 C6 C15 C20 69.44(15)
C7 C6 C15 C20 -44.66(17)
N1 C6 C15 C16 -108.92(14)
C7 C6 C15 C16 136.99(13)
C20 C15 C16 C17 0.3(2)
C6 C15 C16 C17 178.69(13)
C15 C16 C17 C18 -1.6(2)
C16 C17 C18 C19 1.0(2)
C17 C18 C19 C20 0.8(2)
C16 C15 C20 C19 1.5(2)
C6 C15 C20 C19 -176.90(13)
C18 C19 C20 C15 -2.0(2)
N1 C12 C21 C26 -30.12(18)
C13 C12 C21 C26 86.64(15)
N1 C12 C21 C22 152.87(12)
C13 C12 C21 C22 -90.37(15)
C26 C21 C22 C23 0.1(2)
C12 C21 C22 C23 177.16(14)
C21 C22 C23 C24 -0.2(3)
C22 C23 C24 C25 0.1(3)
C23 C24 C25 C26 0.2(2)
C22 C21 C26 C25 0.2(2)
C12 C21 C26 C25 -176.75(13)
C24 C25 C26 C21 -0.4(2)
C4 C5 C27 C28 0.9(2)
S1 C5 C27 C28 -177.52(10)
C5 C27 C28 C2 0.0(2)
C3 C2 C28 C27 -0.8(2)
C1 C2 C28 C27 179.34(13)
